data_4025818
loop_
_publ_author_name
'Akhilesh K. Verma'
'Vineeta Rustagi'
'Trapti Aggarwal'
'Amit P. Singh'

_publ_section_title
;
 Iodine-Mediated Solvent-Controlled Selective Electrophilic Cyclization
 and Oxidative Esterification ofo-Alkynyl Aldehydes: An Easy Access to
 Pyranoquinolines, Pyranoquinolinones, and Isocumarins
;
_journal_name_full 'Journal of Organic Chemistry'
_journal_page_first 7691
_journal_page_last 7703
_journal_paper_doi 10.1021/jo101526b
_journal_volume 75
_journal_year 2010
_chemical_formula_moiety 'C19 H13 I N O2'
_chemical_formula_sum 'C19 H13 I N O2'
_chemical_formula_weight 414.20
_chemical_name_systematic
;
 ?
;
_space_group_IT_number 2
_symmetry_cell_setting triclinic
_symmetry_space_group_name_Hall '-P 1'
_symmetry_space_group_name_H-M 'P -1'
_atom_sites_solution_hydrogens geom
_atom_sites_solution_primary direct
_atom_sites_solution_secondary difmap
_audit_creation_method SHELXL-97
_cell_angle_alpha 81.589(13)
_cell_angle_beta 69.608(15)
_cell_angle_gamma 80.851(14)
_cell_formula_units_Z 2
_cell_length_a 7.8585(14)
_cell_length_b 10.2138(15)
_cell_length_c 10.9770(17)
_cell_measurement_temperature 100(2)
_cell_measurement_theta_max 0.820
_cell_measurement_theta_min 0.788
_cell_volume 811.4(2)
_computing_cell_refinement
;CrysAlisPro, Oxford Diffraction Ltd.,
Version 1.171.33.49b (release 14-10-2009 CrysAlis171 .NET)
(compiled Oct 14 2009,10:37:23)
;
_computing_data_collection
;CrysAlisPro, Oxford Diffraction Ltd.,
Version 1.171.33.49b (release 14-10-2009 CrysAlis171 .NET)
(compiled Oct 14 2009,10:37:23)
;
_computing_data_reduction 'SHELXL-97 (Sheldrick, 1997)'
_computing_structure_refinement 'SHELXL-97 (Sheldrick, 1997)'
_computing_structure_solution 'SHELXL-97 (Sheldrick, 1997)'
_diffrn_ambient_temperature 100(2)
_diffrn_detector_area_resol_mean 15.9853
_diffrn_measured_fraction_theta_full 0.998
_diffrn_measured_fraction_theta_max 0.998
_diffrn_measurement_device_type 'Xcalibur, Sapphire3'
_diffrn_measurement_method '\w scans'
_diffrn_radiation_monochromator graphite
_diffrn_radiation_source 'fine-focus sealed tube'
_diffrn_radiation_type MoK\a
_diffrn_radiation_wavelength 0.71073
_diffrn_reflns_av_R_equivalents 0.0309
_diffrn_reflns_av_sigmaI/netI 0.0380
_diffrn_reflns_limit_h_max 9
_diffrn_reflns_limit_h_min -8
_diffrn_reflns_limit_k_max 12
_diffrn_reflns_limit_k_min -12
_diffrn_reflns_limit_l_max 13
_diffrn_reflns_limit_l_min -13
_diffrn_reflns_number 6366
_diffrn_reflns_theta_full 25.00
_diffrn_reflns_theta_max 26.50
_diffrn_reflns_theta_min 2.98
_exptl_absorpt_coefficient_mu 1.982
_exptl_absorpt_correction_T_max 0.820
_exptl_absorpt_correction_T_min 0.788
_exptl_absorpt_correction_type multi-scan
_exptl_absorpt_process_details
;CrysAlisPro, Oxford Diffraction Ltd.,
Version 1.171.33.49b (release 14-10-2009 CrysAlis171 .NET)
(compiled Oct 14 2009,10:37:23)
Empirical absorption correction using spherical harmonics,
 implemented in SCALE3 ABSPACK scaling algorithm.
;
_exptl_crystal_colour White
_exptl_crystal_density_diffrn 1.695
_exptl_crystal_density_method 'not measured'
_exptl_crystal_description Block
_exptl_crystal_F_000 406
_exptl_crystal_size_max 0.20
_exptl_crystal_size_mid 0.10
_exptl_crystal_size_min 0.10
_refine_diff_density_max 0.701
_refine_diff_density_min -0.764
_refine_diff_density_rms 0.095
_refine_ls_extinction_method none
_refine_ls_goodness_of_fit_ref 1.025
_refine_ls_hydrogen_treatment constr
_refine_ls_matrix_type full
_refine_ls_number_parameters 208
_refine_ls_number_reflns 3350
_refine_ls_number_restraints 0
_refine_ls_restrained_S_all 1.025
_refine_ls_R_factor_all 0.0436
_refine_ls_R_factor_gt 0.0354
_refine_ls_shift/su_max 0.000
_refine_ls_shift/su_mean 0.000
_refine_ls_structure_factor_coef Fsqd
_refine_ls_weighting_details 'calc w=1/[\s^2^(Fo^2^)+(0.0625P)^2^+0.0697P] where P=(Fo^2^+2Fc^2^)/3'
_refine_ls_weighting_scheme calc
_refine_ls_wR_factor_gt 0.0952
_refine_ls_wR_factor_ref 0.0980
_reflns_number_gt 2861
_reflns_number_total 3350
_reflns_threshold_expression >2sigma(I)
_cod_data_source_file jo101526b_si_002.cif
_cod_data_source_block tag-13-1
_cod_depositor_comments
;
The following automatic conversions were performed:

'_symmetry_cell_setting' value 'Triclinic' changed to 'triclinic'
according to the built-in table from CIF Core dictionary named
'cif_core.dic' version 2.4.1 from 2010-06-29.

Automatic conversion script
Id: cif_fix_values 1646 2011-03-28 12:23:43Z adriana 
;
_cod_original_sg_symbol_Hall -P1
_cod_database_code 4025818

loop_
_symmetry_equiv_pos_as_xyz
'x, y, z'
'-x, -y, -z'

loop_
_atom_site_label
_atom_site_type_symbol
_atom_site_fract_x
_atom_site_fract_y
_atom_site_fract_z
_atom_site_U_iso_or_equiv
_atom_site_adp_type
_atom_site_occupancy
_atom_site_symmetry_multiplicity
_atom_site_calc_flag
_atom_site_refinement_flags
_atom_site_disorder_assembly
_atom_site_disorder_group
I I 0.23974(3) 1.00389(2) 0.87430(2) 0.05084(13) Uani 1 1 d . . .
O1 O 0.7001(3) 0.7556(3) 0.6433(2) 0.0413(5) Uani 1 1 d . . .
O2 O 0.5284(4) 0.6491(3) 0.5622(2) 0.0580(7) Uani 1 1 d . . .
N1 N 0.2458(4) 0.6934(3) 0.9651(3) 0.0361(6) Uani 1 1 d . . .
C4 C 0.6721(5) 0.9846(4) 0.6551(3) 0.0386(7) Uani 1 1 d . . .
C10 C 0.4889(5) 0.6031(3) 0.7825(3) 0.0364(7) Uani 1 1 d . . .
C13 C 0.4626(5) 0.4759(4) 0.8350(3) 0.0415(8) Uani 1 1 d . . .
H13 H 0.5371 0.4048 0.7921 0.050 Uiso 1 1 calc R . .
C15 C 0.2147(5) 0.5649(3) 1.0155(3) 0.0364(7) Uani 1 1 d . . .
C16 C 0.0680(5) 0.5452(4) 1.1330(3) 0.0434(8) Uani 1 1 d . . .
H16 H -0.0025 0.6181 1.1751 0.052 Uiso 1 1 calc R . .
C7 C 0.5873(5) 0.8602(3) 0.7021(3) 0.0353(7) Uani 1 1 d . . .
C18 C 0.1374(6) 0.3089(4) 1.1244(4) 0.0554(10) Uani 1 1 d . . .
H18 H 0.1100 0.2236 1.1613 0.066 Uiso 1 1 calc R . .
C9 C 0.3797(4) 0.7103(3) 0.8526(3) 0.0349(7) Uani 1 1 d . . .
C11 C 0.6226(5) 0.6343(4) 0.6510(3) 0.0437(8) Uani 1 1 d . . .
C14 C 0.3223(5) 0.4521(3) 0.9546(3) 0.0391(7) Uani 1 1 d . . .
C3 C 0.7088(6) 1.0544(4) 0.7415(4) 0.0525(9) Uani 1 1 d . . .
H3 H 0.6715 1.0266 0.8304 0.063 Uiso 1 1 calc R . .
C19 C 0.2799(6) 0.3240(4) 1.0140(4) 0.0485(9) Uani 1 1 d . . .
H19 H 0.3513 0.2492 0.9762 0.058 Uiso 1 1 calc R . .
C8 C 0.4272(5) 0.8436(3) 0.7978(3) 0.0350(7) Uani 1 1 d . . .
C17 C 0.0299(6) 0.4189(4) 1.1847(4) 0.0512(9) Uani 1 1 d . . .
H17 H -0.0686 0.4063 1.2609 0.061 Uiso 1 1 calc R . .
C1 C 0.8558(7) 1.2069(5) 0.5639(7) 0.0818(17) Uani 1 1 d . . .
H1 H 0.9174 1.2820 0.5334 0.098 Uiso 1 1 calc R . .
C6 C 0.8217(7) 1.1405(5) 0.4788(5) 0.0746(15) Uani 1 1 d . . .
H6 H 0.8586 1.1707 0.3905 0.090 Uiso 1 1 calc R . .
C5 C 0.7316(6) 1.0269(4) 0.5226(4) 0.0555(10) Uani 1 1 d . . .
H5 H 0.7115 0.9797 0.4636 0.067 Uiso 1 1 calc R . .
C12 C 0.6450(8) 0.6616(6) 0.4285(4) 0.0816(16) Uani 1 1 d . . .
H12A H 0.5725 0.6715 0.3724 0.122 Uiso 1 1 calc R . .
H12B H 0.7318 0.5833 0.4112 0.122 Uiso 1 1 calc R . .
H12C H 0.7088 0.7385 0.4125 0.122 Uiso 1 1 calc R . .
C2 C 0.8012(6) 1.1655(5) 0.6935(6) 0.0688(13) Uani 1 1 d . . .
H2 H 0.8263 1.2124 0.7507 0.083 Uiso 1 1 calc R . .

loop_
_atom_site_aniso_label
_atom_site_aniso_U_11
_atom_site_aniso_U_22
_atom_site_aniso_U_33
_atom_site_aniso_U_23
_atom_site_aniso_U_13
_atom_site_aniso_U_12
I 0.04545(17) 0.04240(17) 0.05065(18) -0.00989(11) 0.00171(11) -0.00075(11)
O1 0.0353(12) 0.0475(14) 0.0365(13) -0.0101(10) -0.0038(10) -0.0050(11)
O2 0.0643(18) 0.076(2) 0.0351(14) -0.0138(13) -0.0121(12) -0.0149(16)
N1 0.0360(15) 0.0383(14) 0.0342(14) -0.0041(11) -0.0090(11) -0.0107(12)
C4 0.0271(16) 0.0447(18) 0.0372(17) -0.0015(14) -0.0016(13) -0.0076(14)
C10 0.0371(17) 0.0385(17) 0.0374(17) -0.0101(13) -0.0137(14) -0.0063(14)
C13 0.0431(19) 0.0410(18) 0.0431(19) -0.0111(15) -0.0171(15) 0.0005(16)
C15 0.0349(17) 0.0408(17) 0.0374(17) -0.0022(13) -0.0150(13) -0.0101(14)
C16 0.043(2) 0.050(2) 0.0409(19) 0.0003(15) -0.0154(15) -0.0161(17)
C7 0.0365(17) 0.0380(17) 0.0300(16) -0.0044(13) -0.0093(13) -0.0038(14)
C18 0.064(3) 0.047(2) 0.067(3) 0.0175(19) -0.037(2) -0.024(2)
C9 0.0335(16) 0.0414(17) 0.0309(16) -0.0058(13) -0.0105(13) -0.0062(14)
C11 0.045(2) 0.0468(19) 0.0380(18) -0.0137(15) -0.0093(15) -0.0047(17)
C14 0.0424(19) 0.0383(17) 0.0439(19) -0.0011(14) -0.0230(15) -0.0084(15)
C3 0.046(2) 0.053(2) 0.059(2) -0.0078(18) -0.0157(18) -0.0085(18)
C19 0.056(2) 0.0395(19) 0.059(2) -0.0022(16) -0.0302(19) -0.0073(17)
C8 0.0363(17) 0.0344(16) 0.0318(16) -0.0069(12) -0.0073(13) -0.0028(14)
C17 0.048(2) 0.056(2) 0.050(2) 0.0079(17) -0.0173(17) -0.0169(19)
C1 0.053(3) 0.048(3) 0.125(5) 0.007(3) -0.007(3) -0.016(2)
C6 0.059(3) 0.066(3) 0.070(3) 0.020(2) 0.005(2) -0.012(2)
C5 0.050(2) 0.061(2) 0.045(2) 0.0037(18) -0.0062(17) -0.006(2)
C12 0.100(4) 0.110(4) 0.031(2) -0.015(2) -0.006(2) -0.031(3)
C2 0.048(2) 0.053(3) 0.111(4) -0.017(3) -0.027(3) -0.014(2)

loop_
_atom_type_symbol
_atom_type_description
_atom_type_scat_dispersion_real
_atom_type_scat_dispersion_imag
_atom_type_scat_source
C C 0.0033 0.0016 'International Tables Vol C Tables 4.2.6.8 and 6.1.1.4'
H H 0.0000 0.0000 'International Tables Vol C Tables 4.2.6.8 and 6.1.1.4'
N N 0.0061 0.0033 'International Tables Vol C Tables 4.2.6.8 and 6.1.1.4'
O O 0.0106 0.0060 'International Tables Vol C Tables 4.2.6.8 and 6.1.1.4'
I I -0.4742 1.8119 'International Tables Vol C Tables 4.2.6.8 and 6.1.1.4'

loop_
_geom_angle_atom_site_label_1
_geom_angle_atom_site_label_2
_geom_angle_atom_site_label_3
_geom_angle
_geom_angle_site_symmetry_1
_geom_angle_site_symmetry_3
_geom_angle_publ_flag
C7 O1 C11 118.1(3) . . ?
C11 O2 C12 113.4(3) . . ?
C9 N1 C15 117.3(3) . . ?
C5 C4 C3 119.3(4) . . ?
C5 C4 C7 120.2(3) . . ?
C3 C4 C7 120.3(3) . . ?
C13 C10 C9 119.3(3) . . ?
C13 C10 C11 122.2(3) . . ?
C9 C10 C11 118.5(3) . . ?
C10 C13 C14 119.8(3) . . ?
C10 C13 H13 120.1 . . ?
C14 C13 H13 120.1 . . ?
N1 C15 C16 118.0(3) . . ?
N1 C15 C14 123.0(3) . . ?
C16 C15 C14 119.0(3) . . ?
C17 C16 C15 119.8(4) . . ?
C17 C16 H16 120.1 . . ?
C15 C16 H16 120.1 . . ?
C8 C7 O1 121.8(3) . . ?
C8 C7 C4 127.0(3) . . ?
O1 C7 C4 111.0(3) . . ?
C19 C18 C17 121.1(4) . . ?
C19 C18 H18 119.5 . . ?
C17 C18 H18 119.5 . . ?
N1 C9 C10 123.3(3) . . ?
N1 C9 C8 120.1(3) . . ?
C10 C9 C8 116.5(3) . . ?
O2 C11 O1 109.6(3) . . ?
O2 C11 C10 106.9(3) . . ?
O1 C11 C10 111.7(3) . . ?
C13 C14 C19 123.9(3) . . ?
C13 C14 C15 117.2(3) . . ?
C19 C14 C15 118.8(3) . . ?
C2 C3 C4 119.3(4) . . ?
C2 C3 H3 120.4 . . ?
C4 C3 H3 120.4 . . ?
C18 C19 C14 120.7(4) . . ?
C18 C19 H19 119.7 . . ?
C14 C19 H19 119.7 . . ?
C7 C8 C9 120.4(3) . . ?
C7 C8 I 122.2(2) . . ?
C9 C8 I 117.4(2) . . ?
C16 C17 C18 120.6(4) . . ?
C16 C17 H17 119.7 . . ?
C18 C17 H17 119.7 . . ?
C6 C1 C2 120.9(5) . . ?
C6 C1 H1 119.6 . . ?
C2 C1 H1 119.6 . . ?
C1 C6 C5 120.4(5) . . ?
C1 C6 H6 119.8 . . ?
C5 C6 H6 119.8 . . ?
C4 C5 C6 119.5(4) . . ?
C4 C5 H5 120.2 . . ?
C6 C5 H5 120.2 . . ?
O2 C12 H12A 109.5 . . ?
O2 C12 H12B 109.5 . . ?
H12A C12 H12B 109.5 . . ?
O2 C12 H12C 109.5 . . ?
H12A C12 H12C 109.5 . . ?
H12B C12 H12C 109.5 . . ?
C1 C2 C3 120.7(5) . . ?
C1 C2 H2 119.7 . . ?
C3 C2 H2 119.7 . . ?

loop_
_geom_bond_atom_site_label_1
_geom_bond_atom_site_label_2
_geom_bond_distance
_geom_bond_site_symmetry_2
_geom_bond_publ_flag
I C8 2.081(3) . ?
O1 C7 1.358(4) . ?
O1 C11 1.445(5) . ?
O2 C11 1.395(5) . ?
O2 C12 1.433(5) . ?
N1 C9 1.324(4) . ?
N1 C15 1.372(4) . ?
C4 C5 1.388(5) . ?
C4 C3 1.394(5) . ?
C4 C7 1.471(5) . ?
C10 C13 1.358(5) . ?
C10 C9 1.420(4) . ?
C10 C11 1.485(5) . ?
C13 C14 1.408(5) . ?
C13 H13 0.9300 . ?
C15 C16 1.413(5) . ?
C15 C14 1.418(5) . ?
C16 C17 1.366(5) . ?
C16 H16 0.9300 . ?
C7 C8 1.345(4) . ?
C18 C19 1.342(6) . ?
C18 C17 1.393(6) . ?
C18 H18 0.9300 . ?
C9 C8 1.456(5) . ?
C14 C19 1.408(5) . ?
C3 C2 1.383(6) . ?
C3 H3 0.9300 . ?
C19 H19 0.9300 . ?
C17 H17 0.9300 . ?
C1 C6 1.350(8) . ?
C1 C2 1.358(8) . ?
C1 H1 0.9300 . ?
C6 C5 1.393(7) . ?
C6 H6 0.9300 . ?
C5 H5 0.9300 . ?
C12 H12A 0.9600 . ?
C12 H12B 0.9600 . ?
C12 H12C 0.9600 . ?
C2 H2 0.9300 . ?

loop_
_geom_torsion_atom_site_label_1
_geom_torsion_atom_site_label_2
_geom_torsion_atom_site_label_3
_geom_torsion_atom_site_label_4
_geom_torsion
_geom_torsion_site_symmetry_1
_geom_torsion_site_symmetry_2
_geom_torsion_site_symmetry_3
_geom_torsion_site_symmetry_4
_geom_torsion_publ_flag
C9 C10 C13 C14 3.1(5) . . . . ?
C11 C10 C13 C14 -174.1(3) . . . . ?
C9 N1 C15 C16 -177.7(3) . . . . ?
C9 N1 C15 C14 2.0(5) . . . . ?
N1 C15 C16 C17 178.5(3) . . . . ?
C14 C15 C16 C17 -1.2(5) . . . . ?
C11 O1 C7 C8 21.1(4) . . . . ?
C11 O1 C7 C4 -164.0(3) . . . . ?
C5 C4 C7 C8 -129.1(4) . . . . ?
C3 C4 C7 C8 56.9(5) . . . . ?
C5 C4 C7 O1 56.3(4) . . . . ?
C3 C4 C7 O1 -117.7(4) . . . . ?
C15 N1 C9 C10 0.8(5) . . . . ?
C15 N1 C9 C8 -176.2(3) . . . . ?
C13 C10 C9 N1 -3.3(5) . . . . ?
C11 C10 C9 N1 173.9(3) . . . . ?
C13 C10 C9 C8 173.7(3) . . . . ?
C11 C10 C9 C8 -9.0(4) . . . . ?
C12 O2 C11 O1 66.8(4) . . . . ?
C12 O2 C11 C10 -171.9(4) . . . . ?
C7 O1 C11 O2 77.6(3) . . . . ?
C7 O1 C11 C10 -40.7(4) . . . . ?
C13 C10 C11 O2 91.7(4) . . . . ?
C9 C10 C11 O2 -85.5(4) . . . . ?
C13 C10 C11 O1 -148.5(3) . . . . ?
C9 C10 C11 O1 34.4(4) . . . . ?
C10 C13 C14 C19 177.3(3) . . . . ?
C10 C13 C14 C15 -0.5(5) . . . . ?
N1 C15 C14 C13 -2.2(5) . . . . ?
C16 C15 C14 C13 177.6(3) . . . . ?
N1 C15 C14 C19 179.9(3) . . . . ?
C16 C15 C14 C19 -0.4(5) . . . . ?
C5 C4 C3 C2 1.0(6) . . . . ?
C7 C4 C3 C2 175.1(4) . . . . ?
C17 C18 C19 C14 -1.3(6) . . . . ?
C13 C14 C19 C18 -176.2(4) . . . . ?
C15 C14 C19 C18 1.6(5) . . . . ?
O1 C7 C8 C9 7.4(5) . . . . ?
C4 C7 C8 C9 -166.7(3) . . . . ?
O1 C7 C8 I -173.0(2) . . . . ?
C4 C7 C8 I 12.9(5) . . . . ?
N1 C9 C8 C7 164.1(3) . . . . ?
C10 C9 C8 C7 -13.1(5) . . . . ?
N1 C9 C8 I -15.5(4) . . . . ?
C10 C9 C8 I 167.3(2) . . . . ?
C15 C16 C17 C18 1.6(6) . . . . ?
C19 C18 C17 C16 -0.4(6) . . . . ?
C2 C1 C6 C5 -0.8(8) . . . . ?
C3 C4 C5 C6 -2.0(6) . . . . ?
C7 C4 C5 C6 -176.1(4) . . . . ?
C1 C6 C5 C4 1.9(7) . . . . ?
C6 C1 C2 C3 -0.2(8) . . . . ?
C4 C3 C2 C1 0.1(7) . . . . ?

loop_
_cod_related_entry_id
_cod_related_entry_database
_cod_related_entry_code
1 ChemSpider 24539384
